data_7205840
loop_
_publ_author_name
'Liu, Jian-Qiang'
'Wang, Yao-Yu'
'Huang, Yun-Sheng'

_publ_section_title
;
 Structural variability of Co(ii) and Ni(ii) entangled metal--organic
 frameworks: effect of N-donor ligands and metal ions
;
_journal_issue 11
_journal_name_full CrystEngComm
_journal_page_first 3733
_journal_paper_doi 10.1039/c0ce00871k
_journal_volume 13
_journal_year 2011
_chemical_formula_moiety 'C29 H28 Co N2 O7, 0.63(H2 O)'
_chemical_formula_sum 'C29 H29.26 Co N2 O7.63'
_chemical_formula_weight 586.81
_chemical_name_systematic
;
?
;
_space_group_IT_number 2
_symmetry_cell_setting triclinic
_symmetry_space_group_name_Hall '-P 1'
_symmetry_space_group_name_H-M 'P -1'
_atom_sites_solution_hydrogens geom
_atom_sites_solution_primary direct
_atom_sites_solution_secondary difmap
_audit_creation_method SHELXL-97
_cell_angle_alpha 86.208(2)
_cell_angle_beta 71.776(2)
_cell_angle_gamma 64.945(2)
_cell_formula_units_Z 2
_cell_length_a 10.1829(15)
_cell_length_b 11.9666(18)
_cell_length_c 12.957(2)
_cell_measurement_reflns_used 4799
_cell_measurement_temperature 298(2)
_cell_measurement_theta_max 25.20
_cell_measurement_theta_min 1.66
_cell_volume 1354.5(4)
_computing_cell_refinement APEX2
_computing_data_collection 'APEX2 (Bruker, 2004)'
_computing_data_reduction APEX2
_computing_molecular_graphics APEX2
_computing_publication_material APEX2
_computing_structure_refinement 'SHELXL-97 (Sheldrick, 1997)'
_computing_structure_solution 'SHELXS-97 (Sheldrick, 1990)'
_diffrn_ambient_temperature 298(2)
_diffrn_measured_fraction_theta_full 0.981
_diffrn_measured_fraction_theta_max 0.981
_diffrn_measurement_device_type 'Bruker APEX SMART II'
_diffrn_measurement_method \w
_diffrn_radiation_monochromator graphite
_diffrn_radiation_source 'fine-focus sealed tube'
_diffrn_radiation_type MoK\a
_diffrn_radiation_wavelength 0.71073
_diffrn_reflns_av_R_equivalents 0.0279
_diffrn_reflns_av_sigmaI/netI 0.0686
_diffrn_reflns_limit_h_max 11
_diffrn_reflns_limit_h_min -12
_diffrn_reflns_limit_k_max 9
_diffrn_reflns_limit_k_min -14
_diffrn_reflns_limit_l_max 15
_diffrn_reflns_limit_l_min -15
_diffrn_reflns_number 6922
_diffrn_reflns_theta_full 25.20
_diffrn_reflns_theta_max 25.20
_diffrn_reflns_theta_min 1.66
_diffrn_standards_interval_time 0
_diffrn_standards_number 0
_exptl_absorpt_coefficient_mu 0.686
_exptl_absorpt_correction_T_max 0.9161
_exptl_absorpt_correction_T_min 0.8258
_exptl_absorpt_correction_type multi-scan
_exptl_absorpt_process_details SADABS
_exptl_crystal_colour pink
_exptl_crystal_density_diffrn 1.439
_exptl_crystal_density_method 'not measured'
_exptl_crystal_description block
_exptl_crystal_F_000 611
_exptl_crystal_size_max 0.29
_exptl_crystal_size_mid 0.20
_exptl_crystal_size_min 0.13
_refine_diff_density_max 0.376
_refine_diff_density_min -0.472
_refine_diff_density_rms 0.091
_refine_ls_extinction_method none
_refine_ls_goodness_of_fit_ref 0.951
_refine_ls_hydrogen_treatment mixed
_refine_ls_matrix_type full
_refine_ls_number_parameters 374
_refine_ls_number_reflns 4799
_refine_ls_number_restraints 4
_refine_ls_restrained_S_all 0.951
_refine_ls_R_factor_all 0.0852
_refine_ls_R_factor_gt 0.0540
_refine_ls_shift/su_max 0.000
_refine_ls_shift/su_mean 0.000
_refine_ls_structure_factor_coef Fsqd
_refine_ls_weighting_details 'calc w=1/[\s^2^(Fo^2^)+(0.1054P)^2^+0.6268P] where P=(Fo^2^+2Fc^2^)/3'
_refine_ls_weighting_scheme calc
_refine_ls_wR_factor_gt 0.1435
_refine_ls_wR_factor_ref 0.1832
_reflns_number_gt 3246
_reflns_number_total 4799
_reflns_threshold_expression >2sigma(I)
_cod_data_source_file c0ce00871k.txt
_cod_data_source_block 1
_cod_original_sg_symbol_Hall -p1
_cod_original_sg_symbol_H-M p-1
_cod_database_code 7205840

loop_
_symmetry_equiv_pos_as_xyz
'x, y, z'
'-x, -y, -z'

loop_
_atom_site_label
_atom_site_type_symbol
_atom_site_fract_x
_atom_site_fract_y
_atom_site_fract_z
_atom_site_U_iso_or_equiv
_atom_site_adp_type
_atom_site_occupancy
_atom_site_symmetry_multiplicity
_atom_site_calc_flag
_atom_site_refinement_flags
_atom_site_disorder_assembly
_atom_site_disorder_group
C1 C 0.5704(6) 1.2460(5) 0.4438(5) 0.0763(18) Uani 1 1 d . . .
H1 H 0.4723 1.3026 0.4822 0.092 Uiso 1 1 calc R . .
C2 C 0.6406(7) 1.1416(6) 0.4928(5) 0.098(3) Uani 1 1 d . . .
H2 H 0.5895 1.1312 0.5634 0.118 Uiso 1 1 calc R . .
C3 C 0.7826(5) 1.0534(4) 0.4410(4) 0.0488(11) Uani 1 1 d . . .
C4 C 0.8489(6) 1.0769(4) 0.3384(4) 0.0592(13) Uani 1 1 d . . .
H4 H 0.9452 1.0198 0.2974 0.071 Uiso 1 1 calc R . .
C5 C 0.7740(6) 1.1854(5) 0.2944(4) 0.0600(14) Uani 1 1 d . . .
H5 H 0.8245 1.1997 0.2251 0.072 Uiso 1 1 calc R . .
C6 C 0.8589(5) 0.9400(4) 0.4946(4) 0.0563(13) Uani 1 1 d . . .
H6A H 0.8670 0.9651 0.5612 0.068 Uiso 1 1 calc R . .
H6B H 0.9616 0.8924 0.4466 0.068 Uiso 1 1 calc R . .
C7 C 0.7743(5) 0.8583(4) 0.5217(4) 0.0545(12) Uani 1 1 d . . .
H7C H 0.7672 0.8326 0.4550 0.065 Uiso 1 1 calc R . .
H7D H 0.6712 0.9064 0.5689 0.065 Uiso 1 1 calc R . .
C8 C 0.8500(5) 0.7436(4) 0.5773(4) 0.0574(13) Uani 1 1 d . . .
H8A H 0.7869 0.6985 0.5963 0.069 Uiso 1 1 calc R . .
H8B H 0.8571 0.7687 0.6443 0.069 Uiso 1 1 calc R . .
C9 C 1.0095(5) 0.6582(4) 0.5049(4) 0.0460(11) Uani 1 1 d . . .
C10 C 1.1347(5) 0.6281(4) 0.5381(4) 0.0491(11) Uani 1 1 d . . .
H10 H 1.1227 0.6580 0.6065 0.059 Uiso 1 1 calc R . .
C11 C 1.2772(5) 0.5543(4) 0.4711(4) 0.0478(11) Uani 1 1 d . . .
H11 H 1.3599 0.5350 0.4962 0.057 Uiso 1 1 calc R . .
C12 C 1.1808(5) 0.5370(4) 0.3399(4) 0.0438(11) Uani 1 1 d . . .
H12 H 1.1951 0.5051 0.2717 0.053 Uiso 1 1 calc R . .
C13 C 1.0359(5) 0.6100(4) 0.4021(4) 0.0460(11) Uani 1 1 d . . .
H13 H 0.9546 0.6276 0.3758 0.055 Uiso 1 1 calc R . .
C14 C 0.4216(5) 1.3066(4) 0.1172(3) 0.0404(10) Uani 1 1 d . . .
C15 C 0.3772(5) 1.2036(4) 0.1117(3) 0.0381(10) Uani 1 1 d . . .
C16 C 0.4198(5) 1.1023(4) 0.1730(4) 0.0477(11) Uani 1 1 d . . .
H16 H 0.4782 1.0979 0.2170 0.057 Uiso 1 1 calc R . .
C17 C 0.3769(5) 1.0087(4) 0.1695(4) 0.0513(12) Uani 1 1 d . . .
H17 H 0.4071 0.9412 0.2106 0.062 Uiso 1 1 calc R . .
C18 C 0.2889(5) 1.0143(4) 0.1052(4) 0.0455(11) Uani 1 1 d . . .
C19 C 0.2460(6) 1.1139(4) 0.0433(4) 0.0538(13) Uani 1 1 d . . .
H19 H 0.1880 1.1175 -0.0009 0.065 Uiso 1 1 calc R . .
C20 C 0.2893(5) 1.2084(4) 0.0470(4) 0.0473(11) Uani 1 1 d . . .
H20 H 0.2591 1.2757 0.0058 0.057 Uiso 1 1 calc R . .
C21 C 0.1946(5) 0.9030(4) 0.0244(4) 0.0505(12) Uani 1 1 d . . .
H21A H 0.2694 0.8928 -0.0466 0.061 Uiso 1 1 calc R . .
H21B H 0.1018 0.9758 0.0267 0.061 Uiso 1 1 calc R . .
C22 C 0.1619(5) 0.7900(4) 0.0439(4) 0.0515(12) Uani 1 1 d . . .
H22A H 0.1583 0.7599 -0.0224 0.062 Uiso 1 1 calc R . .
H22B H 0.2411 0.7244 0.0672 0.062 Uiso 1 1 calc R . .
C23 C -0.0471(5) 0.7450(4) 0.1520(3) 0.0391(10) Uani 1 1 d . . .
C24 C -0.1947(5) 0.7904(4) 0.2231(4) 0.0463(11) Uani 1 1 d . . .
H24 H -0.2430 0.8721 0.2521 0.056 Uiso 1 1 calc R . .
C25 C -0.2704(5) 0.7166(4) 0.2513(4) 0.0448(11) Uani 1 1 d . . .
H25 H -0.3696 0.7486 0.2993 0.054 Uiso 1 1 calc R . .
C26 C -0.2006(5) 0.5942(4) 0.2090(3) 0.0402(10) Uani 1 1 d . . .
C27 C -0.0530(5) 0.5497(4) 0.1376(4) 0.0442(11) Uani 1 1 d . . .
H27 H -0.0056 0.4684 0.1077 0.053 Uiso 1 1 calc R . .
C28 C 0.0259(5) 0.6229(4) 0.1096(4) 0.0446(11) Uani 1 1 d . . .
H28 H 0.1261 0.5907 0.0632 0.054 Uiso 1 1 calc R . .
C29 C -0.2882(5) 0.5172(4) 0.2332(3) 0.0412(10) Uani 1 1 d . . .
Co1 Co 0.52841(6) 1.42319(5) 0.25884(5) 0.0394(2) Uani 1 1 d . . .
N1 N 0.6355(4) 1.2694(3) 0.3451(3) 0.0408(8) Uani 1 1 d . . .
N2 N 1.3045(4) 0.5081(3) 0.3711(3) 0.0390(8) Uani 1 1 d . . .
O1 O 0.4923(4) 1.2989(3) 0.1845(3) 0.0500(8) Uani 1 1 d . . .
O2 O 0.3836(4) 1.3951(3) 0.0589(2) 0.0504(8) Uani 1 1 d . . .
O3 O 0.2512(4) 0.9165(3) 0.1070(3) 0.0620(9) Uani 1 1 d . . .
O4 O 0.0163(4) 0.8274(3) 0.1277(3) 0.0522(8) Uani 1 1 d . . .
O5 O -0.2440(4) 0.4209(3) 0.1729(2) 0.0510(8) Uani 1 1 d . . .
O6 O -0.4112(3) 0.5530(3) 0.3130(2) 0.0459(7) Uani 1 1 d . . .
O7 O 0.4482(4) 1.5541(3) 0.1441(3) 0.0510(8) Uani 1 1 d D . .
H7A H 0.496(5) 1.584(5) 0.095(3) 0.076 Uiso 1 1 d D . .
H7B H 0.427(6) 1.513(4) 0.109(4) 0.076 Uiso 1 1 d D . .
O8 O 0.2731(13) 0.7955(7) 0.3132(7) 0.109(4) Uani 0.629(11) 1 d PD . .
H8D H 0.219(15) 0.768(14) 0.297(12) 0.163 Uiso 0.629(11) 1 d PD . .
H8C H 0.357(9) 0.751(12) 0.270(10) 0.163 Uiso 0.629(11) 1 d PD . .

loop_
_atom_site_aniso_label
_atom_site_aniso_U_11
_atom_site_aniso_U_22
_atom_site_aniso_U_33
_atom_site_aniso_U_23
_atom_site_aniso_U_13
_atom_site_aniso_U_12
C1 0.050(3) 0.055(3) 0.079(4) 0.026(3) 0.004(3) -0.001(3)
C2 0.073(4) 0.069(4) 0.077(4) 0.041(3) 0.011(3) 0.010(3)
C3 0.046(3) 0.039(3) 0.057(3) 0.010(2) -0.015(2) -0.015(2)
C4 0.055(3) 0.040(3) 0.057(3) 0.001(2) -0.006(2) -0.005(2)
C5 0.062(3) 0.053(3) 0.047(3) 0.008(2) -0.007(2) -0.015(3)
C6 0.048(3) 0.042(3) 0.075(3) 0.017(3) -0.022(3) -0.015(2)
C7 0.042(3) 0.042(3) 0.065(3) 0.008(2) -0.010(2) -0.011(2)
C8 0.052(3) 0.042(3) 0.060(3) 0.016(2) -0.004(2) -0.015(2)
C9 0.049(3) 0.034(2) 0.050(3) 0.019(2) -0.015(2) -0.016(2)
C10 0.053(3) 0.045(3) 0.044(3) -0.001(2) -0.013(2) -0.017(2)
C11 0.052(3) 0.052(3) 0.049(3) 0.006(2) -0.025(2) -0.025(2)
C12 0.047(3) 0.044(3) 0.047(3) 0.008(2) -0.022(2) -0.021(2)
C13 0.042(3) 0.039(3) 0.055(3) 0.008(2) -0.018(2) -0.015(2)
C14 0.043(2) 0.040(3) 0.039(2) 0.000(2) -0.0089(19) -0.020(2)
C15 0.040(2) 0.036(2) 0.038(2) -0.0009(19) -0.0084(18) -0.0175(19)
C16 0.055(3) 0.052(3) 0.050(3) 0.009(2) -0.026(2) -0.029(2)
C17 0.065(3) 0.045(3) 0.062(3) 0.018(2) -0.032(3) -0.033(2)
C18 0.053(3) 0.044(3) 0.047(3) 0.004(2) -0.013(2) -0.029(2)
C19 0.069(3) 0.058(3) 0.061(3) 0.015(3) -0.036(3) -0.041(3)
C20 0.056(3) 0.042(3) 0.056(3) 0.012(2) -0.028(2) -0.026(2)
C21 0.049(3) 0.053(3) 0.057(3) 0.002(2) -0.014(2) -0.030(2)
C22 0.044(3) 0.048(3) 0.063(3) -0.007(2) -0.009(2) -0.024(2)
C23 0.042(2) 0.041(3) 0.044(2) 0.005(2) -0.016(2) -0.025(2)
C24 0.049(3) 0.042(3) 0.047(3) -0.003(2) -0.008(2) -0.022(2)
C25 0.042(2) 0.043(3) 0.046(3) 0.002(2) -0.011(2) -0.018(2)
C26 0.045(3) 0.045(3) 0.041(2) 0.012(2) -0.020(2) -0.026(2)
C27 0.046(3) 0.040(3) 0.051(3) -0.001(2) -0.015(2) -0.022(2)
C28 0.044(3) 0.045(3) 0.048(3) 0.002(2) -0.014(2) -0.022(2)
C29 0.048(3) 0.048(3) 0.038(2) 0.012(2) -0.018(2) -0.028(2)
Co1 0.0433(4) 0.0350(4) 0.0448(4) 0.0063(3) -0.0169(3) -0.0195(3)
N1 0.039(2) 0.037(2) 0.049(2) 0.0058(17) -0.0168(17) -0.0168(17)
N2 0.043(2) 0.036(2) 0.044(2) 0.0090(16) -0.0201(16) -0.0189(16)
O1 0.064(2) 0.0405(18) 0.062(2) 0.0094(15) -0.0364(17) -0.0262(16)
O2 0.070(2) 0.0435(19) 0.0522(19) 0.0137(15) -0.0298(17) -0.0316(17)
O3 0.085(3) 0.060(2) 0.074(2) 0.0204(18) -0.041(2) -0.053(2)
O4 0.0531(19) 0.048(2) 0.060(2) -0.0023(16) -0.0087(16) -0.0315(16)
O5 0.061(2) 0.0463(19) 0.0520(19) -0.0014(16) -0.0119(16) -0.0321(16)
O6 0.0484(18) 0.0504(19) 0.0471(18) 0.0051(15) -0.0105(15) -0.0318(15)
O7 0.069(2) 0.048(2) 0.050(2) 0.0160(16) -0.0283(17) -0.0331(17)
O8 0.169(10) 0.069(6) 0.084(6) 0.015(4) -0.016(5) -0.065(6)

loop_
_atom_type_symbol
_atom_type_description
_atom_type_scat_dispersion_real
_atom_type_scat_dispersion_imag
_atom_type_scat_source
C C 0.0033 0.0016 'International Tables Vol C Tables 4.2.6.8 and 6.1.1.4'
H H 0.0000 0.0000 'International Tables Vol C Tables 4.2.6.8 and 6.1.1.4'
N N 0.0061 0.0033 'International Tables Vol C Tables 4.2.6.8 and 6.1.1.4'
O O 0.0106 0.0060 'International Tables Vol C Tables 4.2.6.8 and 6.1.1.4'
Co Co 0.3494 0.9721 'International Tables Vol C Tables 4.2.6.8 and 6.1.1.4'

loop_
_geom_angle_atom_site_label_1
_geom_angle_atom_site_label_2
_geom_angle_atom_site_label_3
_geom_angle
_geom_angle_site_symmetry_1
_geom_angle_site_symmetry_3
_geom_angle_publ_flag
N1 C1 C2 123.1(5) . . ?
N1 C1 H1 118.4 . . ?
C2 C1 H1 118.4 . . ?
C3 C2 C1 121.9(5) . . ?
C3 C2 H2 119.1 . . ?
C1 C2 H2 119.1 . . ?
C2 C3 C4 114.9(4) . . ?
C2 C3 C6 121.8(4) . . ?
C4 C3 C6 123.3(4) . . ?
C3 C4 C5 120.5(5) . . ?
C3 C4 H4 119.7 . . ?
C5 C4 H4 119.7 . . ?
N1 C5 C4 123.8(5) . . ?
N1 C5 H5 118.1 . . ?
C4 C5 H5 118.1 . . ?
C3 C6 C7 113.2(4) . . ?
C3 C6 H6A 108.9 . . ?
C7 C6 H6A 108.9 . . ?
C3 C6 H6B 108.9 . . ?
C7 C6 H6B 108.9 . . ?
H6A C6 H6B 107.7 . . ?
C6 C7 C8 113.6(4) . . ?
C6 C7 H7C 108.8 . . ?
C8 C7 H7C 108.8 . . ?
C6 C7 H7D 108.8 . . ?
C8 C7 H7D 108.8 . . ?
H7C C7 H7D 107.7 . . ?
C7 C8 C9 112.1(4) . . ?
C7 C8 H8A 109.2 . . ?
C9 C8 H8A 109.2 . . ?
C7 C8 H8B 109.2 . . ?
C9 C8 H8B 109.2 . . ?
H8A C8 H8B 107.9 . . ?
C10 C9 C13 116.7(4) . . ?
C10 C9 C8 120.9(4) . . ?
C13 C9 C8 122.4(4) . . ?
C11 C10 C9 120.2(4) . . ?
C11 C10 H10 119.9 . . ?
C9 C10 H10 119.9 . . ?
N2 C11 C10 123.7(4) . . ?
N2 C11 H11 118.2 . . ?
C10 C11 H11 118.2 . . ?
N2 C12 C13 123.9(4) . . ?
N2 C12 H12 118.1 . . ?
C13 C12 H12 118.1 . . ?
C12 C13 C9 119.9(4) . . ?
C12 C13 H13 120.0 . . ?
C9 C13 H13 120.0 . . ?
O2 C14 O1 124.7(4) . . ?
O2 C14 C15 118.8(4) . . ?
O1 C14 C15 116.4(4) . . ?
C20 C15 C16 118.4(4) . . ?
C20 C15 C14 120.7(4) . . ?
C16 C15 C14 120.9(4) . . ?
C17 C16 C15 121.0(4) . . ?
C17 C16 H16 119.5 . . ?
C15 C16 H16 119.5 . . ?
C16 C17 C18 120.2(4) . . ?
C16 C17 H17 119.9 . . ?
C18 C17 H17 119.9 . . ?
O3 C18 C19 124.1(4) . . ?
O3 C18 C17 116.2(4) . . ?
C19 C18 C17 119.7(4) . . ?
C18 C19 C20 120.0(4) . . ?
C18 C19 H19 120.0 . . ?
C20 C19 H19 120.0 . . ?
C19 C20 C15 120.7(4) . . ?
C19 C20 H20 119.7 . . ?
C15 C20 H20 119.7 . . ?
O3 C21 C22 107.8(4) . . ?
O3 C21 H21A 110.2 . . ?
C22 C21 H21A 110.2 . . ?
O3 C21 H21B 110.2 . . ?
C22 C21 H21B 110.2 . . ?
H21A C21 H21B 108.5 . . ?
O4 C22 C21 106.8(4) . . ?
O4 C22 H22A 110.4 . . ?
C21 C22 H22A 110.4 . . ?
O4 C22 H22B 110.4 . . ?
C21 C22 H22B 110.4 . . ?
H22A C22 H22B 108.6 . . ?
O4 C23 C24 115.8(4) . . ?
O4 C23 C28 124.4(4) . . ?
C24 C23 C28 119.8(4) . . ?
C25 C24 C23 120.7(4) . . ?
C25 C24 H24 119.6 . . ?
C23 C24 H24 119.6 . . ?
C24 C25 C26 120.7(4) . . ?
C24 C25 H25 119.7 . . ?
C26 C25 H25 119.7 . . ?
C27 C26 C25 118.2(4) . . ?
C27 C26 C29 121.3(4) . . ?
C25 C26 C29 120.3(4) . . ?
C26 C27 C28 121.8(4) . . ?
C26 C27 H27 119.1 . . ?
C28 C27 H27 119.1 . . ?
C27 C28 C23 118.8(4) . . ?
C27 C28 H28 120.6 . . ?
C23 C28 H28 120.6 . . ?
O5 C29 O6 120.8(4) . . ?
O5 C29 C26 120.6(4) . . ?
O6 C29 C26 118.6(4) . . ?
O5 C29 Co1 63.1(2) . 1_445 ?
O6 C29 Co1 58.4(2) . 1_445 ?
C26 C29 Co1 168.4(3) . 1_445 ?
O1 Co1 O6 171.37(12) . 1_665 ?
O1 Co1 N2 96.43(13) . 1_465 ?
O6 Co1 N2 90.80(12) 1_665 1_465 ?
O1 Co1 N1 84.62(13) . . ?
O6 Co1 N1 98.62(12) 1_665 . ?
N2 Co1 N1 101.20(13) 1_465 . ?
O1 Co1 O7 88.23(12) . . ?
O6 Co1 O7 87.33(12) 1_665 . ?
N2 Co1 O7 87.93(13) 1_465 . ?
N1 Co1 O7 168.96(14) . . ?
O1 Co1 O5 111.40(12) . 1_665 ?
O6 Co1 O5 60.88(11) 1_665 1_665 ?
N2 Co1 O5 151.18(13) 1_465 1_665 ?
N1 Co1 O5 89.09(13) . 1_665 ?
O7 Co1 O5 85.70(13) . 1_665 ?
O1 Co1 C29 141.19(14) . 1_665 ?
O6 Co1 C29 30.68(13) 1_665 1_665 ?
N2 Co1 C29 120.82(14) 1_465 1_665 ?
N1 Co1 C29 97.30(13) . 1_665 ?
O7 Co1 C29 83.05(13) . 1_665 ?
O5 Co1 C29 30.45(12) 1_665 1_665 ?
C1 N1 C5 115.7(4) . . ?
C1 N1 Co1 125.4(3) . . ?
C5 N1 Co1 118.8(3) . . ?
C12 N2 C11 115.6(4) . . ?
C12 N2 Co1 121.3(3) . 1_645 ?
C11 N2 Co1 122.2(3) . 1_645 ?
C14 O1 Co1 134.2(3) . . ?
C18 O3 C21 117.8(4) . . ?
C23 O4 C22 118.2(3) . . ?
C29 O5 Co1 86.5(3) . 1_445 ?
C29 O6 Co1 90.9(3) . 1_445 ?
Co1 O7 H7A 129(4) . . ?
Co1 O7 H7B 100(4) . . ?
H7A O7 H7B 102(5) . . ?
H8D O8 H8C 99(10) . . ?

loop_
_geom_bond_atom_site_label_1
_geom_bond_atom_site_label_2
_geom_bond_distance
_geom_bond_site_symmetry_2
_geom_bond_publ_flag
C1 N1 1.316(6) . ?
C1 C2 1.377(7) . ?
C1 H1 0.9300 . ?
C2 C3 1.360(7) . ?
C2 H2 0.9300 . ?
C3 C4 1.361(6) . ?
C3 C6 1.499(6) . ?
C4 C5 1.389(6) . ?
C4 H4 0.9300 . ?
C5 N1 1.319(6) . ?
C5 H5 0.9300 . ?
C6 C7 1.517(6) . ?
C6 H6A 0.9700 . ?
C6 H6B 0.9700 . ?
C7 C8 1.523(6) . ?
C7 H7C 0.9700 . ?
C7 H7D 0.9700 . ?
C8 C9 1.526(6) . ?
C8 H8A 0.9700 . ?
C8 H8B 0.9700 . ?
C9 C10 1.370(6) . ?
C9 C13 1.387(6) . ?
C10 C11 1.366(6) . ?
C10 H10 0.9300 . ?
C11 N2 1.342(5) . ?
C11 H11 0.9300 . ?
C12 N2 1.341(5) . ?
C12 C13 1.359(6) . ?
C12 H12 0.9300 . ?
C13 H13 0.9300 . ?
C14 O2 1.255(5) . ?
C14 O1 1.269(5) . ?
C14 C15 1.494(6) . ?
C15 C20 1.388(6) . ?
C15 C16 1.389(6) . ?
C16 C17 1.371(6) . ?
C16 H16 0.9300 . ?
C17 C18 1.382(6) . ?
C17 H17 0.9300 . ?
C18 O3 1.375(5) . ?
C18 C19 1.381(6) . ?
C19 C20 1.385(6) . ?
C19 H19 0.9300 . ?
C20 H20 0.9300 . ?
C21 O3 1.411(5) . ?
C21 C22 1.512(6) . ?
C21 H21A 0.9700 . ?
C21 H21B 0.9700 . ?
C22 O4 1.440(5) . ?
C22 H22A 0.9700 . ?
C22 H22B 0.9700 . ?
C23 O4 1.364(5) . ?
C23 C24 1.383(6) . ?
C23 C28 1.386(6) . ?
C24 C25 1.365(6) . ?
C24 H24 0.9300 . ?
C25 C26 1.390(6) . ?
C25 H25 0.9300 . ?
C26 C27 1.384(6) . ?
C26 C29 1.493(6) . ?
C27 C28 1.385(6) . ?
C27 H27 0.9300 . ?
C28 H28 0.9300 . ?
C29 O5 1.264(5) . ?
C29 O6 1.271(5) . ?
C29 Co1 2.490(4) 1_445 ?
Co1 O1 2.037(3) . ?
Co1 O6 2.122(3) 1_665 ?
Co1 N2 2.123(3) 1_465 ?
Co1 N1 2.149(3) . ?
Co1 O7 2.168(3) . ?
Co1 O5 2.225(3) 1_665 ?
Co1 C29 2.490(4) 1_665 ?
N2 Co1 2.123(3) 1_645 ?
O5 Co1 2.225(3) 1_445 ?
O6 Co1 2.122(3) 1_445 ?
O7 H7A 0.83(5) . ?
O7 H7B 0.82(5) . ?
O8 H8D 0.83(5) . ?
O8 H8C 0.83(5) . ?

loop_
_geom_hbond_atom_site_label_D
_geom_hbond_atom_site_label_H
_geom_hbond_atom_site_label_A
_geom_hbond_distance_DH
_geom_hbond_distance_HA
_geom_hbond_distance_DA
_geom_hbond_angle_DHA
_geom_hbond_site_symmetry_A
O7 H7A O2 0.83(5) 2.05(3) 2.841(5) 158(5) 2_685
O7 H7B O2 0.82(5) 1.85(6) 2.658(4) 166(6) .
O8 H8C O7 0.83(2) 2.60(13) 3.219(9) 133(15) 1_545

loop_
_geom_torsion_atom_site_label_1
_geom_torsion_atom_site_label_2
_geom_torsion_atom_site_label_3
_geom_torsion_atom_site_label_4
_geom_torsion
_geom_torsion_site_symmetry_1
_geom_torsion_site_symmetry_2
_geom_torsion_site_symmetry_3
_geom_torsion_site_symmetry_4
_geom_torsion_publ_flag
N1 C1 C2 C3 -1.4(12) . . . . ?
C1 C2 C3 C4 0.4(10) . . . . ?
C1 C2 C3 C6 179.9(6) . . . . ?
C2 C3 C4 C5 1.4(8) . . . . ?
C6 C3 C4 C5 -178.1(5) . . . . ?
C3 C4 C5 N1 -2.4(9) . . . . ?
C2 C3 C6 C7 63.0(7) . . . . ?
C4 C3 C6 C7 -117.6(6) . . . . ?
C3 C6 C7 C8 -179.4(4) . . . . ?
C6 C7 C8 C9 -62.4(6) . . . . ?
C7 C8 C9 C10 121.3(5) . . . . ?
C7 C8 C9 C13 -57.1(6) . . . . ?
C13 C9 C10 C11 0.2(7) . . . . ?
C8 C9 C10 C11 -178.2(4) . . . . ?
C9 C10 C11 N2 0.5(7) . . . . ?
N2 C12 C13 C9 -0.7(7) . . . . ?
C10 C9 C13 C12 -0.1(6) . . . . ?
C8 C9 C13 C12 178.3(4) . . . . ?
O2 C14 C15 C20 -3.0(6) . . . . ?
O1 C14 C15 C20 174.9(4) . . . . ?
O2 C14 C15 C16 178.6(4) . . . . ?
O1 C14 C15 C16 -3.6(6) . . . . ?
C20 C15 C16 C17 0.3(7) . . . . ?
C14 C15 C16 C17 178.8(4) . . . . ?
C15 C16 C17 C18 -0.6(7) . . . . ?
C16 C17 C18 O3 -179.9(4) . . . . ?
C16 C17 C18 C19 0.9(7) . . . . ?
O3 C18 C19 C20 179.9(5) . . . . ?
C17 C18 C19 C20 -0.9(7) . . . . ?
C18 C19 C20 C15 0.7(7) . . . . ?
C16 C15 C20 C19 -0.4(7) . . . . ?
C14 C15 C20 C19 -178.9(4) . . . . ?
O3 C21 C22 O4 80.4(4) . . . . ?
O4 C23 C24 C25 178.7(4) . . . . ?
C28 C23 C24 C25 -0.7(7) . . . . ?
C23 C24 C25 C26 0.0(7) . . . . ?
C24 C25 C26 C27 -0.1(6) . . . . ?
C24 C25 C26 C29 -175.1(4) . . . . ?
C25 C26 C27 C28 1.1(6) . . . . ?
C29 C26 C27 C28 176.1(4) . . . . ?
C26 C27 C28 C23 -1.9(7) . . . . ?
O4 C23 C28 C27 -177.7(4) . . . . ?
C24 C23 C28 C27 1.7(6) . . . . ?
C27 C26 C29 O5 -15.2(6) . . . . ?
C25 C26 C29 O5 159.6(4) . . . . ?
C27 C26 C29 O6 167.5(4) . . . . ?
C25 C26 C29 O6 -17.7(6) . . . . ?
C27 C26 C29 Co1 -120.6(15) . . . 1_445 ?
C25 C26 C29 Co1 54.2(18) . . . 1_445 ?
C2 C1 N1 C5 0.4(9) . . . . ?
C2 C1 N1 Co1 175.6(5) . . . . ?
C4 C5 N1 C1 1.4(8) . . . . ?
C4 C5 N1 Co1 -174.1(4) . . . . ?
O1 Co1 N1 C1 -98.2(5) . . . . ?
O6 Co1 N1 C1 89.8(5) 1_665 . . . ?
N2 Co1 N1 C1 -2.7(5) 1_465 . . . ?
O7 Co1 N1 C1 -148.1(7) . . . . ?
O5 Co1 N1 C1 150.2(5) 1_665 . . . ?
C29 Co1 N1 C1 120.8(5) 1_665 . . . ?
O1 Co1 N1 C5 76.8(4) . . . . ?
O6 Co1 N1 C5 -95.1(4) 1_665 . . . ?
N2 Co1 N1 C5 172.3(4) 1_465 . . . ?
O7 Co1 N1 C5 27.0(9) . . . . ?
O5 Co1 N1 C5 -34.8(4) 1_665 . . . ?
C29 Co1 N1 C5 -64.2(4) 1_665 . . . ?
C13 C12 N2 C11 1.3(6) . . . . ?
C13 C12 N2 Co1 -168.0(3) . . . 1_645 ?
C10 C11 N2 C12 -1.2(6) . . . . ?
C10 C11 N2 Co1 168.1(4) . . . 1_645 ?
O2 C14 O1 Co1 18.1(7) . . . . ?
C15 C14 O1 Co1 -159.6(3) . . . . ?
N2 Co1 O1 C14 74.2(4) 1_465 . . . ?
N1 Co1 O1 C14 174.9(4) . . . . ?
O7 Co1 O1 C14 -13.5(4) . . . . ?
O5 Co1 O1 C14 -98.2(4) 1_665 . . . ?
C29 Co1 O1 C14 -90.1(4) 1_665 . . . ?
C19 C18 O3 C21 14.2(7) . . . . ?
C17 C18 O3 C21 -165.0(4) . . . . ?
C22 C21 O3 C18 180 . . . . ?
C24 C23 O4 C22 -172.3(4) . . . . ?
C28 C23 O4 C22 7.1(6) . . . . ?
C21 C22 O4 C23 172.9(4) . . . . ?
O6 C29 O5 Co1 9.8(4) . . . 1_445 ?
C26 C29 O5 Co1 -167.4(3) . . . 1_445 ?
O5 C29 O6 Co1 -10.2(4) . . . 1_445 ?
C26 C29 O6 Co1 167.0(3) . . . 1_445 ?
